data_8102464
loop_
_publ_author_name
'Sanjun Zhi'

_publ_section_title
;
 Crystal structure of
 1-(2-chloro-1-(4-chlorophenyl)-2-nitropropyl)pyrrolidine-2,5-dione,
 C13H12Cl2N2O4
;
_journal_issue 3
_journal_name_full 'Zeitschrift f\"ur Kristallographie - New Crystal Structures'
_journal_page_first 451
_journal_volume 224
_journal_year 2009
_chemical_formula_moiety 'C13 H12 Cl2 N2 O4'
_chemical_formula_sum 'C13 H12 Cl2 N2 O4'
_chemical_formula_weight 331.15
_chemical_melting_point 391
_chemical_name_systematic
; 
 1-(2-chloro-1-(4-chlorophenyl)-2-nitropropyl)pyrrolidine-2,5-dione
;
_space_group_IT_number 14
_symmetry_cell_setting monoclinic
_symmetry_space_group_name_Hall '-P 2yn'
_symmetry_space_group_name_H-M 'P 1 21/n 1'
_atom_sites_solution_hydrogens geom
_atom_sites_solution_primary direct
_atom_sites_solution_secondary difmap
_audit_creation_method SHELXL-97
_audit_update_record
;
2009-05-03 # Formatted by publCIF
;
_cell_angle_alpha 90.00
_cell_angle_beta 101.811(3)
_cell_angle_gamma 90.00
_cell_formula_units_Z 4
_cell_length_a 6.8902(14)
_cell_length_b 12.817(3)
_cell_length_c 16.680(3)
_cell_measurement_reflns_used 1749
_cell_measurement_temperature 291(2)
_cell_measurement_theta_max 24.66
_cell_measurement_theta_min 2.49
_cell_volume 1441.9(5)
_computing_cell_refinement SMART
_computing_data_collection 'SMART (Bruker, 2000)'
_computing_data_reduction 'SAINT (Bruker, 2000)'
_computing_molecular_graphics SHELXTL
_computing_publication_material SHELXTL
_computing_structure_refinement SHELXTL
_computing_structure_solution 'SHELXTL (Bruker, 2000)'
_diffrn_ambient_temperature 291(2)
_diffrn_measured_fraction_theta_full 0.997
_diffrn_measured_fraction_theta_max 0.997
_diffrn_measurement_device_type 'Bruker Smart Apex CCD'
_diffrn_measurement_method 'phi and omega scans'
_diffrn_radiation_monochromator graphite
_diffrn_radiation_source 'sealed tube'
_diffrn_radiation_type MoK\a
_diffrn_radiation_wavelength 0.71073
_diffrn_reflns_av_R_equivalents 0.0573
_diffrn_reflns_av_sigmaI/netI 0.0780
_diffrn_reflns_limit_h_max 8
_diffrn_reflns_limit_h_min -8
_diffrn_reflns_limit_k_max 15
_diffrn_reflns_limit_k_min -15
_diffrn_reflns_limit_l_max 13
_diffrn_reflns_limit_l_min -20
_diffrn_reflns_number 7720
_diffrn_reflns_theta_full 25.99
_diffrn_reflns_theta_max 25.99
_diffrn_reflns_theta_min 2.02
_exptl_absorpt_coefficient_mu 0.467
_exptl_absorpt_correction_T_max 0.8962
_exptl_absorpt_correction_T_min 0.8727
_exptl_absorpt_correction_type multi-scan
_exptl_absorpt_process_details 'SADABS; Bruker, 2000'
_exptl_crystal_colour colourless
_exptl_crystal_density_diffrn 1.525
_exptl_crystal_density_method 'not measured'
_exptl_crystal_description block
_exptl_crystal_F_000 680
_exptl_crystal_size_max 0.30
_exptl_crystal_size_mid 0.26
_exptl_crystal_size_min 0.24
_refine_diff_density_max 0.257
_refine_diff_density_min -0.291
_refine_diff_density_rms 0.068
_refine_ls_extinction_method none
_refine_ls_goodness_of_fit_ref 1.066
_refine_ls_hydrogen_treatment constr
_refine_ls_matrix_type full
_refine_ls_number_parameters 191
_refine_ls_number_reflns 2828
_refine_ls_number_restraints 0
_refine_ls_restrained_S_all 1.066
_refine_ls_R_factor_all 0.0941
_refine_ls_R_factor_gt 0.0631
_refine_ls_shift/su_max 0.000
_refine_ls_shift/su_mean 0.000
_refine_ls_structure_factor_coef Fsqd
_refine_ls_weighting_details 'calc w=1/[\s^2^(Fo^2^)+(0.06P)^2^] where P=(Fo^2^+2Fc^2^)/3'
_refine_ls_weighting_scheme calc
_refine_ls_wR_factor_gt 0.1338
_refine_ls_wR_factor_ref 0.1402
_reflns_number_gt 1847
_reflns_number_total 2828
_reflns_threshold_expression >2sigma(I)
_cod_data_source_file 1267-2646.cff
_cod_data_source_block New_Global_Publ_Block
_cod_depositor_comments
;
The following automatic conversions were performed:
'_symmetry_cell_setting' value 'Monoclinic' changed to 'monoclinic'
according to '/home/saulius/struct/CIF-dictionaries/cif_core.dic'
dictionary named 'cif_core.dic' version 2.4.1 from 2010-06-29.

Automatic conversion script
Id: cif_fix_enum 1555 2011-01-17 13:19:09Z saulius 
;
_cod_original_sg_symbol_H-M P2(1)/n
_cod_database_code 8102464

loop_
_symmetry_equiv_pos_as_xyz
'x, y, z'
'-x+1/2, y+1/2, -z+1/2'
'-x, -y, -z'
'x-1/2, -y-1/2, z-1/2'

loop_
_atom_site_label
_atom_site_type_symbol
_atom_site_fract_x
_atom_site_fract_y
_atom_site_fract_z
_atom_site_U_iso_or_equiv
_atom_site_adp_type
_atom_site_occupancy
_atom_site_symmetry_multiplicity
_atom_site_calc_flag
_atom_site_refinement_flags
_atom_site_disorder_assembly
_atom_site_disorder_group
C1 C 0.8584(5) 0.7389(3) 0.61224(19) 0.0329(7) Uani 1 1 d . . .
C2 C 0.7106(5) 0.7445(3) 0.5328(2) 0.0417(9) Uani 1 1 d . . .
H2A H 0.7587 0.7890 0.4940 0.050 Uiso 1 1 calc R . .
H2B H 0.5849 0.7717 0.5412 0.050 Uiso 1 1 calc R . .
C3 C 0.6882(6) 0.6331(3) 0.5022(2) 0.0466(9) Uani 1 1 d . . .
H3A H 0.5492 0.6150 0.4850 0.056 Uiso 1 1 calc R . .
H3B H 0.7528 0.6237 0.4563 0.056 Uiso 1 1 calc R . .
C4 C 0.7854(5) 0.5669(3) 0.5734(2) 0.0366(8) Uani 1 1 d . . .
C5 C 1.0058(4) 0.5900(2) 0.70856(17) 0.0259(6) Uani 1 1 d . . .
H5 H 0.9938 0.5146 0.6995 0.031 Uiso 1 1 calc R . .
C6 C 0.9233(4) 0.6060(2) 0.78539(18) 0.0276(7) Uani 1 1 d . . .
C7 C 0.8472(4) 0.7006(3) 0.80699(19) 0.0315(7) Uani 1 1 d . . .
H7 H 0.8482 0.7590 0.7739 0.038 Uiso 1 1 calc R . .
C8 C 0.7705(5) 0.7081(3) 0.8773(2) 0.0357(7) Uani 1 1 d . . .
H8 H 0.7199 0.7712 0.8915 0.043 Uiso 1 1 calc R . .
C9 C 0.7696(5) 0.6209(3) 0.92620(19) 0.0351(7) Uani 1 1 d . . .
C10 C 0.8387(5) 0.5268(3) 0.90559(19) 0.0375(8) Uani 1 1 d . . .
H10 H 0.8346 0.4687 0.9386 0.045 Uiso 1 1 calc R . .
C11 C 0.9149(5) 0.5188(3) 0.83511(19) 0.0329(7) Uani 1 1 d . . .
H11 H 0.9610 0.4547 0.8207 0.039 Uiso 1 1 calc R . .
C12 C 1.2333(4) 0.6105(3) 0.7169(2) 0.0323(7) Uani 1 1 d . . .
C13 C 1.3563(5) 0.5342(3) 0.7791(2) 0.0439(9) Uani 1 1 d . . .
H13A H 1.4950 0.5482 0.7835 0.066 Uiso 1 1 calc R . .
H13B H 1.3281 0.4638 0.7607 0.066 Uiso 1 1 calc R . .
H13C H 1.3222 0.5431 0.8316 0.066 Uiso 1 1 calc R . .
Cl1 Cl 0.67617(15) 0.63047(9) 1.01434(6) 0.0565(3) Uani 1 1 d . . .
Cl2 Cl 1.29023(15) 0.59585(9) 0.61949(6) 0.0566(3) Uani 1 1 d . . .
N1 N 0.8830(4) 0.63328(19) 0.63484(15) 0.0289(6) Uani 1 1 d . . .
N2 N 1.2981(4) 0.7220(2) 0.7484(2) 0.0414(7) Uani 1 1 d . . .
O1 O 0.9333(4) 0.80814(19) 0.65724(15) 0.0430(6) Uani 1 1 d . . .
O2 O 0.7890(4) 0.4731(2) 0.57843(16) 0.0550(7) Uani 1 1 d . . .
O3 O 1.2690(4) 0.7426(2) 0.81621(18) 0.0580(8) Uani 1 1 d . . .
O4 O 1.3808(4) 0.7788(2) 0.7083(2) 0.0624(8) Uani 1 1 d . . .

loop_
_atom_site_aniso_label
_atom_site_aniso_U_11
_atom_site_aniso_U_22
_atom_site_aniso_U_33
_atom_site_aniso_U_23
_atom_site_aniso_U_13
_atom_site_aniso_U_12
C1 0.0296(16) 0.0432(19) 0.0237(14) 0.0058(15) 0.0005(13) 0.0044(14)
C2 0.0347(17) 0.041(2) 0.044(2) 0.0057(16) -0.0032(15) -0.0028(15)
C3 0.051(2) 0.051(2) 0.0319(18) -0.0033(16) -0.0059(16) -0.0051(17)
C4 0.0342(17) 0.040(2) 0.0345(17) -0.0038(14) 0.0052(14) -0.0062(14)
C5 0.0249(14) 0.0270(16) 0.0237(14) 0.0030(12) 0.0000(12) 0.0019(11)
C6 0.0233(14) 0.0346(18) 0.0248(14) 0.0012(12) 0.0046(12) -0.0004(13)
C7 0.0321(15) 0.0358(19) 0.0280(15) 0.0034(13) 0.0094(13) 0.0013(13)
C8 0.0322(17) 0.0370(18) 0.0382(18) -0.0077(14) 0.0082(14) 0.0062(14)
C9 0.0288(15) 0.053(2) 0.0239(15) -0.0012(14) 0.0073(13) -0.0002(15)
C10 0.0424(19) 0.046(2) 0.0248(15) 0.0085(15) 0.0088(14) 0.0001(15)
C11 0.0306(16) 0.0342(18) 0.0333(16) 0.0021(14) 0.0052(13) -0.0013(13)
C12 0.0228(14) 0.0396(18) 0.0341(16) -0.0022(14) 0.0049(13) -0.0001(14)
C13 0.0178(15) 0.050(2) 0.059(2) 0.0140(18) -0.0026(15) 0.0026(14)
Cl1 0.0591(6) 0.0828(8) 0.0343(5) -0.0035(5) 0.0250(4) 0.0042(5)
Cl2 0.0459(5) 0.0796(7) 0.0519(6) -0.0097(5) 0.0277(5) -0.0039(5)
N1 0.0294(13) 0.0289(14) 0.0263(12) -0.0015(11) 0.0008(11) -0.0028(11)
N2 0.0274(14) 0.0444(17) 0.0493(18) -0.0022(14) 0.0003(13) -0.0033(13)
O1 0.0467(14) 0.0386(14) 0.0375(13) -0.0021(11) -0.0063(11) -0.0032(11)
O2 0.0708(18) 0.0421(17) 0.0418(14) -0.0034(12) -0.0124(13) -0.0067(13)
O3 0.0446(15) 0.073(2) 0.0566(17) -0.0277(15) 0.0119(13) -0.0181(13)
O4 0.0533(17) 0.0542(17) 0.080(2) 0.0140(15) 0.0131(16) -0.0188(14)

loop_
_atom_type_symbol
_atom_type_description
_atom_type_scat_dispersion_real
_atom_type_scat_dispersion_imag
_atom_type_scat_source
C C 0.0033 0.0016 'International Tables Vol C Tables 4.2.6.8 and 6.1.1.4'
H H 0.0000 0.0000 'International Tables Vol C Tables 4.2.6.8 and 6.1.1.4'
N N 0.0061 0.0033 'International Tables Vol C Tables 4.2.6.8 and 6.1.1.4'
O O 0.0106 0.0060 'International Tables Vol C Tables 4.2.6.8 and 6.1.1.4'
Cl Cl 0.1484 0.1585 'International Tables Vol C Tables 4.2.6.8 and 6.1.1.4'

loop_
_geom_angle_atom_site_label_1
_geom_angle_atom_site_label_2
_geom_angle_atom_site_label_3
_geom_angle
_geom_angle_site_symmetry_1
_geom_angle_site_symmetry_3
_geom_angle_publ_flag
O1 C1 N1 121.9(3) . . ?
O1 C1 C2 129.8(3) . . ?
N1 C1 C2 107.8(3) . . ?
C1 C2 C3 104.9(3) . . ?
C1 C2 H2A 110.8 . . ?
C3 C2 H2A 110.8 . . ?
C1 C2 H2B 110.8 . . ?
C3 C2 H2B 110.8 . . ?
H2A C2 H2B 108.8 . . ?
C4 C3 C2 105.6(3) . . ?
C4 C3 H3A 110.6 . . ?
C2 C3 H3A 110.6 . . ?
C4 C3 H3B 110.6 . . ?
C2 C3 H3B 110.6 . . ?
H3A C3 H3B 108.8 . . ?
O2 C4 N1 123.9(3) . . ?
O2 C4 C3 128.2(3) . . ?
N1 C4 C3 107.8(3) . . ?
N1 C5 C6 114.2(2) . . ?
N1 C5 C12 114.2(2) . . ?
C6 C5 C12 116.3(2) . . ?
N1 C5 H5 103.3 . . ?
C6 C5 H5 103.3 . . ?
C12 C5 H5 103.3 . . ?
C7 C6 C11 118.5(3) . . ?
C7 C6 C5 124.0(3) . . ?
C11 C6 C5 117.4(3) . . ?
C8 C7 C6 120.4(3) . . ?
C8 C7 H7 119.8 . . ?
C6 C7 H7 119.8 . . ?
C7 C8 C9 119.5(3) . . ?
C7 C8 H8 120.3 . . ?
C9 C8 H8 120.3 . . ?
C10 C9 C8 121.3(3) . . ?
C10 C9 Cl1 119.1(3) . . ?
C8 C9 Cl1 119.5(3) . . ?
C9 C10 C11 119.4(3) . . ?
C9 C10 H10 120.3 . . ?
C11 C10 H10 120.3 . . ?
C10 C11 C6 120.8(3) . . ?
C10 C11 H11 119.6 . . ?
C6 C11 H11 119.6 . . ?
C13 C12 N2 106.0(3) . . ?
C13 C12 C5 110.8(3) . . ?
N2 C12 C5 113.4(2) . . ?
C13 C12 Cl2 110.9(2) . . ?
N2 C12 Cl2 107.9(2) . . ?
C5 C12 Cl2 107.9(2) . . ?
C12 C13 H13A 109.5 . . ?
C12 C13 H13B 109.5 . . ?
H13A C13 H13B 109.5 . . ?
C12 C13 H13C 109.5 . . ?
H13A C13 H13C 109.5 . . ?
H13B C13 H13C 109.5 . . ?
C4 N1 C1 112.2(3) . . ?
C4 N1 C5 119.9(3) . . ?
C1 N1 C5 127.7(3) . . ?
O4 N2 O3 124.8(3) . . ?
O4 N2 C12 120.1(3) . . ?
O3 N2 C12 114.9(3) . . ?

loop_
_geom_bond_atom_site_label_1
_geom_bond_atom_site_label_2
_geom_bond_distance
_geom_bond_site_symmetry_2
_geom_bond_publ_flag
C1 O1 1.208(4) . ?
C1 N1 1.406(4) . ?
C1 C2 1.498(5) . ?
C2 C3 1.513(5) . ?
C2 H2A 0.9700 . ?
C2 H2B 0.9700 . ?
C3 C4 1.501(5) . ?
C3 H3A 0.9700 . ?
C3 H3B 0.9700 . ?
C4 O2 1.206(4) . ?
C4 N1 1.394(4) . ?
C5 N1 1.452(4) . ?
C5 C6 1.518(4) . ?
C5 C12 1.568(4) . ?
C5 H5 0.9800 . ?
C6 C7 1.398(4) . ?
C6 C11 1.399(4) . ?
C7 C8 1.384(4) . ?
C7 H7 0.9300 . ?
C8 C9 1.385(5) . ?
C8 H8 0.9300 . ?
C9 C10 1.366(5) . ?
C9 Cl1 1.726(3) . ?
C10 C11 1.386(4) . ?
C10 H10 0.9300 . ?
C11 H11 0.9300 . ?
C12 C13 1.546(5) . ?
C12 N2 1.556(4) . ?
C12 Cl2 1.758(3) . ?
C13 H13A 0.9600 . ?
C13 H13B 0.9600 . ?
C13 H13C 0.9600 . ?
N2 O4 1.208(4) . ?
N2 O3 1.217(4) . ?
